data_7109133
loop_
_publ_author_name
'Silvia Vila-Gisbert'
'Antonio Urbano'
'M. Carmen Carreno'

_publ_section_title
;
 Model studies towards the challenging angularly-oxygenated core of
 several angucyclinones from an oxidative dearomatization strategy
;
_journal_name_full Chem.Commun.
_journal_page_first 3561
_journal_paper_doi 10.1039/c3cc41221k
_journal_volume 49
_journal_year 2013
_chemical_formula_sum 'C16 H20 O5'
_chemical_formula_weight 292.32
_chemical_name_common SVG447
_space_group_crystal_system monoclinic
_space_group_IT_number 14
_space_group_name_Hall '-P 2yn'
_space_group_name_H-M_alt 'P 1 21/n 1'
_symmetry_space_group_name_Hall '-P 2yn'
_symmetry_space_group_name_H-M 'P 1 21/n 1'
_atom_sites_solution_hydrogens geom
_atom_sites_solution_primary direct
_atom_sites_solution_secondary difmap
_cell_angle_alpha 90
_cell_angle_beta 102.0430(10)
_cell_angle_gamma 90
_cell_formula_units_Z 4
_cell_length_a 7.3105(2)
_cell_length_b 12.5653(3)
_cell_length_c 16.0454(4)
_cell_measurement_reflns_used 5914
_cell_measurement_temperature 296.(2)
_cell_measurement_theta_max 26.4535
_cell_measurement_theta_min 2.5959
_cell_volume 1441.47(6)
_computing_cell_refinement 'SAINT V7.68A (Bruker AXS, 2009)'
_computing_data_collection 'Bruker Instrument Service v2010.9.0.0'
_computing_data_reduction 'SAINT V7.68A (Bruker AXS, 2009)'
_computing_structure_refinement 'SHELXL-97 (Sheldrick, 2008)'
_computing_structure_solution 'SHELXS-97 (Sheldrick, 2008)'
_diffrn_ambient_temperature 296.(2)
_diffrn_detector_area_resol_mean 8.3333
_diffrn_measured_fraction_theta_full 0.998
_diffrn_measured_fraction_theta_max 0.998
_diffrn_radiation_wavelength 0.71073
_diffrn_reflns_av_R_equivalents 0.0358
_diffrn_reflns_av_sigmaI/netI 0.0231
_diffrn_reflns_limit_h_max 8
_diffrn_reflns_limit_h_min -8
_diffrn_reflns_limit_k_max 14
_diffrn_reflns_limit_k_min -15
_diffrn_reflns_limit_l_max 19
_diffrn_reflns_limit_l_min -19
_diffrn_reflns_number 19484
_diffrn_reflns_theta_full 25.35
_diffrn_reflns_theta_max 25.35
_diffrn_reflns_theta_min 2.08
_exptl_absorpt_coefficient_mu 0.100
_exptl_absorpt_correction_T_max 0.98
_exptl_absorpt_correction_T_min 0.90
_exptl_absorpt_correction_type multi-scan
_exptl_absorpt_process_details sadabs
_exptl_crystal_colour 'clear colourless'
_exptl_crystal_density_diffrn 1.347
_exptl_crystal_density_method 'not measured'
_exptl_crystal_description prismatic
_exptl_crystal_F_000 624
_exptl_crystal_size_max 0.240
_exptl_crystal_size_mid 0.200
_exptl_crystal_size_min 0.180
_refine_diff_density_max 0.366
_refine_diff_density_min -0.270
_refine_ls_extinction_method none
_refine_ls_goodness_of_fit_ref 1.088
_refine_ls_hydrogen_treatment refxyz
_refine_ls_matrix_type full
_refine_ls_number_parameters 194
_refine_ls_number_reflns 2636
_refine_ls_number_restraints 0
_refine_ls_restrained_S_all 1.088
_refine_ls_R_factor_all 0.0635
_refine_ls_R_factor_gt 0.0453
_refine_ls_shift/su_max 0.000
_refine_ls_shift/su_mean 0.000
_refine_ls_structure_factor_coef Fsqd
_refine_ls_weighting_details 'calc w=1/[\s^2^(Fo^2^)+(0.0917P)^2^+0.2429P] where P=(Fo^2^+2Fc^2^)/3'
_refine_ls_weighting_scheme calc
_refine_ls_wR_factor_gt 0.1329
_refine_ls_wR_factor_ref 0.1548
_reflns_number_gt 2018
_reflns_number_total 2636
_reflns_threshold_expression >2sigma(I)
_cod_data_source_file c3cc41221k.txt
_cod_data_source_block I
_cod_database_code 7109133

loop_
_space_group_symop_operation_xyz
'x, y, z'
'-x+1/2, y+1/2, -z+1/2'
'-x, -y, -z'
'x-1/2, -y-1/2, z-1/2'

loop_
_atom_site_type_symbol
_atom_site_label
_atom_site_fract_x
_atom_site_fract_y
_atom_site_fract_z
_atom_site_U_iso_or_equiv
_atom_site_adp_type
_atom_site_calc_flag
_atom_site_refinement_flags
_atom_site_occupancy
C C1 1.1733(5) 0.6227(3) 0.4562(2) 0.1019(12) Uani d . 1
H H1A 1.1583 0.5594 0.4219 0.153 Uiso calc R 1
H H1B 1.1477 0.6068 0.5111 0.153 Uiso calc R 1
H H1C 1.2994 0.6482 0.4629 0.153 Uiso calc R 1
C C2 1.0759(3) 0.74358(14) 0.33953(12) 0.0408(5) Uani d . 1
C C3 1.1914(3) 0.69445(16) 0.29298(14) 0.0499(5) Uani d . 1
H H3 1.2511 0.6311 0.3125 0.06 Uiso calc R 1
C C4 1.2185(3) 0.73885(17) 0.21780(14) 0.0542(6) Uani d . 1
H H4 1.2972 0.7055 0.1872 0.065 Uiso calc R 1
C C5 1.1300(3) 0.83213(17) 0.18773(13) 0.0497(5) Uani d . 1
C C6 1.0081(3) 0.88315(14) 0.23345(11) 0.0402(5) Uani d . 1
C C7 0.9823(2) 0.83840(13) 0.31124(11) 0.0349(4) Uani d . 1
C C8 1.2590(5) 0.8282(2) 0.06305(19) 0.0941(10) Uani d . 1
H H8A 1.3836 0.8167 0.0952 0.141 Uiso calc R 1
H H8B 1.2636 0.8714 0.0142 0.141 Uiso calc R 1
H H8C 1.2023 0.761 0.0447 0.141 Uiso calc R 1
C C9 0.9059(3) 0.98146(16) 0.20011(12) 0.0457(5) Uani d . 1
C C10 0.7608(3) 1.02210(17) 0.24558(12) 0.0468(5) Uani d . 1
H H10A 0.6447 0.9841 0.2251 0.056 Uiso calc R 1
H H10B 0.7384 1.0968 0.2321 0.056 Uiso calc R 1
C C11 0.8523(2) 0.89022(13) 0.36338(10) 0.0321(4) Uani d . 1
C C12 0.6678(3) 0.82807(15) 0.35119(12) 0.0412(5) Uani d . 1
H H12A 0.6108 0.8251 0.2909 0.049 Uiso calc R 1
H H12B 0.6936 0.7557 0.3712 0.049 Uiso calc R 1
C C13 0.5306(3) 0.87906(16) 0.39929(14) 0.0503(5) Uani d . 1
H H13A 0.4148 0.8389 0.3885 0.06 Uiso calc R 1
H H13B 0.5829 0.8766 0.46 0.06 Uiso calc R 1
C C14 0.4899(3) 0.99379(17) 0.37205(14) 0.0522(5) Uani d . 1
H H14A 0.4057 1.025 0.4047 0.063 Uiso calc R 1
H H14B 0.4295 0.9963 0.3122 0.063 Uiso calc R 1
C C15 0.6712(3) 1.05695(15) 0.38658(13) 0.0433(5) Uani d . 1
H H15A 0.7234 1.0603 0.4473 0.052 Uiso calc R 1
H H15B 0.6438 1.1292 0.3664 0.052 Uiso calc R 1
C C16 0.8171(2) 1.00941(13) 0.34153(11) 0.0358(4) Uani d . 1
O O6 0.98887(17) 1.06694(10) 0.36558(8) 0.0429(4) Uani d . 1
H H6 1.0344 1.0559 0.416 0.064 Uiso calc R 1
O O1 1.0482(2) 0.70134(11) 0.41602(9) 0.0525(4) Uani d . 1
O O2 1.1531(3) 0.88015(14) 0.11421(11) 0.0791(6) Uani d . 1
O O3 0.9346(3) 1.03013(15) 0.13863(11) 0.0870(6) Uani d . 1
O O4 0.94040(18) 0.89120(10) 0.45253(7) 0.0412(4) Uani d . 1
H H4A 0.9843 0.8322 0.4666 0.062 Uiso calc R 1

loop_
_atom_site_aniso_label
_atom_site_aniso_U_11
_atom_site_aniso_U_22
_atom_site_aniso_U_33
_atom_site_aniso_U_12
_atom_site_aniso_U_13
_atom_site_aniso_U_23
C1 0.108(3) 0.096(2) 0.112(2) 0.0543(19) 0.045(2) 0.0546(19)
C2 0.0367(10) 0.0373(10) 0.0486(11) -0.0042(8) 0.0095(8) -0.0070(8)
C3 0.0397(11) 0.0426(11) 0.0667(13) 0.0030(9) 0.0098(10) -0.0147(10)
C4 0.0445(12) 0.0557(13) 0.0676(14) -0.0043(10) 0.0239(10) -0.0262(11)
C5 0.0519(12) 0.0525(12) 0.0500(11) -0.0108(10) 0.0224(9) -0.0163(9)
C6 0.0390(10) 0.0431(11) 0.0407(10) -0.0101(8) 0.0132(8) -0.0108(8)
C7 0.0293(9) 0.0348(9) 0.0406(10) -0.0054(7) 0.0076(7) -0.0088(7)
C8 0.131(3) 0.088(2) 0.0851(19) -0.0076(19) 0.073(2) -0.0255(16)
C9 0.0537(12) 0.0479(11) 0.0369(10) -0.0054(9) 0.0127(8) -0.0015(8)
C10 0.0468(11) 0.0488(11) 0.0447(11) 0.0060(9) 0.0095(8) 0.0069(9)
C11 0.0310(9) 0.0338(9) 0.0313(9) -0.0034(7) 0.0060(7) -0.0038(7)
C12 0.0366(10) 0.0432(10) 0.0455(10) -0.0103(8) 0.0122(8) -0.0084(8)
C13 0.0368(11) 0.0565(13) 0.0623(12) -0.0134(9) 0.0210(9) -0.0120(10)
C14 0.0357(11) 0.0641(13) 0.0586(13) 0.0055(9) 0.0139(9) -0.0087(10)
C15 0.0416(11) 0.0399(10) 0.0495(11) 0.0062(8) 0.0123(8) -0.0033(8)
C16 0.0329(9) 0.0351(9) 0.0399(10) -0.0014(7) 0.0088(7) -0.0021(7)
O6 0.0415(8) 0.0377(7) 0.0507(8) -0.0095(6) 0.0124(6) -0.0035(6)
O1 0.0582(9) 0.0417(8) 0.0595(9) 0.0116(6) 0.0168(7) 0.0082(6)
O2 0.1104(15) 0.0747(11) 0.0707(11) 0.0032(10) 0.0616(11) -0.0063(8)
O3 0.1204(16) 0.0836(12) 0.0714(12) 0.0249(11) 0.0531(11) 0.0299(10)
O4 0.0488(8) 0.0376(7) 0.0344(7) 0.0022(6) 0.0024(5) -0.0026(5)

loop_
_atom_type_symbol
_atom_type_description
_atom_type_scat_dispersion_real
_atom_type_scat_dispersion_imag
_atom_type_scat_source
C C 0.0033 0.0016 'International Tables Vol C Tables 4.2.6.8 and 6.1.1.4'
H H 0.0000 0.0000 'International Tables Vol C Tables 4.2.6.8 and 6.1.1.4'
O O 0.0106 0.0060 'International Tables Vol C Tables 4.2.6.8 and 6.1.1.4'

loop_
_geom_angle_atom_site_label_1
_geom_angle_atom_site_label_2
_geom_angle_atom_site_label_3
_geom_angle
O1 C1 H1A 109.5
O1 C1 H1B 109.5
H1A C1 H1B 109.5
O1 C1 H1C 109.5
H1A C1 H1C 109.5
H1B C1 H1C 109.5
C3 C2 O1 121.60(17)
C3 C2 C7 121.07(18)
O1 C2 C7 117.33(15)
C4 C3 C2 120.42(19)
C4 C3 H3 119.8
C2 C3 H3 119.8
C5 C4 C3 120.53(18)
C5 C4 H4 119.7
C3 C4 H4 119.7
O2 C5 C4 123.04(18)
O2 C5 C6 116.78(19)
C4 C5 C6 120.19(19)
C7 C6 C5 119.29(18)
C7 C6 C9 119.88(16)
C5 C6 C9 120.83(17)
C2 C7 C6 118.47(16)
C2 C7 C11 119.99(15)
C6 C7 C11 121.53(16)
O2 C8 H8A 109.5
O2 C8 H8B 109.5
H8A C8 H8B 109.5
O2 C8 H8C 109.5
H8A C8 H8C 109.5
H8B C8 H8C 109.5
O3 C9 C6 123.50(19)
O3 C9 C10 118.93(19)
C6 C9 C10 117.57(16)
C9 C10 C16 112.91(16)
C9 C10 H10A 109.0
C16 C10 H10A 109.0
C9 C10 H10B 109.0
C16 C10 H10B 109.0
H10A C10 H10B 107.8
O4 C11 C7 110.21(13)
O4 C11 C12 109.24(13)
C7 C11 C12 109.99(13)
O4 C11 C16 103.62(13)
C7 C11 C16 112.31(14)
C12 C11 C16 111.28(14)
C13 C12 C11 111.97(15)
C13 C12 H12A 109.2
C11 C12 H12A 109.2
C13 C12 H12B 109.2
C11 C12 H12B 109.2
H12A C12 H12B 107.9
C14 C13 C12 111.27(17)
C14 C13 H13A 109.4
C12 C13 H13A 109.4
C14 C13 H13B 109.4
C12 C13 H13B 109.4
H13A C13 H13B 108.0
C13 C14 C15 109.84(16)
C13 C14 H14A 109.7
C15 C14 H14A 109.7
C13 C14 H14B 109.7
C15 C14 H14B 109.7
H14A C14 H14B 108.2
C14 C15 C16 113.28(15)
C14 C15 H15A 108.9
C16 C15 H15A 108.9
C14 C15 H15B 108.9
C16 C15 H15B 108.9
H15A C15 H15B 107.7
O6 C16 C10 104.92(14)
O6 C16 C15 109.55(14)
C10 C16 C15 111.75(15)
O6 C16 C11 109.43(14)
C10 C16 C11 109.20(14)
C15 C16 C11 111.76(14)
C16 O6 H6 109.5
C2 O1 C1 118.13(18)
C5 O2 C8 118.9(2)
C11 O4 H4A 109.5

loop_
_geom_bond_atom_site_label_1
_geom_bond_atom_site_label_2
_geom_bond_distance
C1 O1 1.409(3)
C1 H1A 0.96
C1 H1B 0.96
C1 H1C 0.96
C2 C3 1.384(3)
C2 O1 1.390(2)
C2 C7 1.402(3)
C3 C4 1.380(3)
C3 H3 0.93
C4 C5 1.376(3)
C4 H4 0.93
C5 O2 1.366(3)
C5 C6 1.420(3)
C6 C7 1.417(3)
C6 C9 1.484(3)
C7 C11 1.535(2)
C8 O2 1.402(3)
C8 H8A 0.96
C8 H8B 0.96
C8 H8C 0.96
C9 O3 1.216(2)
C9 C10 1.497(3)
C10 C16 1.517(3)
C10 H10A 0.97
C10 H10B 0.97
C11 O4 1.441(2)
C11 C12 1.536(2)
C11 C16 1.547(2)
C12 C13 1.528(3)
C12 H12A 0.97
C12 H12B 0.97
C13 C14 1.518(3)
C13 H13A 0.97
C13 H13B 0.97
C14 C15 1.520(3)
C14 H14A 0.97
C14 H14B 0.97
C15 C16 1.529(2)
C15 H15A 0.97
C15 H15B 0.97
C16 O6 1.431(2)
O6 H6 0.82
O4 H4A 0.82
